data_7127048
loop_
_publ_author_name
'Sekine, Yoshihiro'
'Chen, Jian'
'Eguchi, Naoki'
'Miyasaka, Hitoshi'

_publ_section_title
;
 Fine tuning of intra-lattice electron transfers through site doping in
 tetraoxolene-bridged iron honeycomb layers.
;
_journal_issue 74
_journal_name_full 'Chemical communications (Cambridge, England)'
_journal_page_first 10867
_journal_page_last 10870
_journal_paper_doi 10.1039/d0cc03808c
_journal_volume 56
_journal_year 2020
_chemical_formula_moiety 'C18 Cl5.31 F0.69 Fe2 O12, 2(C12 H28 N)'
_chemical_formula_sum 'C42 H56 Cl5.31 F0.69 Fe2 N2 O12'
_chemical_formula_weight 1093.93
_space_group_crystal_system monoclinic
_space_group_IT_number 14
_space_group_name_Hall '-P 2yn'
_space_group_name_H-M_alt 'P 1 21/n 1'
_atom_sites_solution_hydrogens geom
_atom_sites_solution_primary dual
_audit_creation_date 2020-07-29
_audit_creation_method
;
Olex2 1.3
(compiled Nov 21 2019 18:19:11 for OlexSys, GUI svn.r6003)
;
_audit_update_record
;
2020-08-04 deposited with the CCDC.	2020-08-06 downloaded from the CCDC.
;
_cell_angle_alpha 90
_cell_angle_beta 101.108(5)
_cell_angle_gamma 90
_cell_formula_units_Z 2
_cell_length_a 10.6805(6)
_cell_length_b 20.8987(11)
_cell_length_c 12.2445(6)
_cell_measurement_reflns_used 11290
_cell_measurement_temperature 103.15
_cell_measurement_theta_max 31.0980
_cell_measurement_theta_min 2.5110
_cell_volume 2681.9(2)
_computing_cell_refinement 'CrysAlisPro 1.171.39.46 (Rigaku OD, 2018)'
_computing_data_collection 'CrysAlisPro 1.171.39.46 (Rigaku OD, 2018)'
_computing_data_reduction 'CrysAlisPro 1.171.39.46 (Rigaku OD, 2018)'
_computing_molecular_graphics 'Olex2 1.3 (Dolomanov et al., 2009)'
_computing_publication_material 'Olex2 1.3 (Dolomanov et al., 2009)'
_computing_structure_refinement 'SHELXL 2014/7 (Sheldrick, 2015)'
_computing_structure_solution 'SHELXT 2014/5 (Sheldrick, 2014)'
_diffrn_ambient_temperature 103.15
_diffrn_detector 'CCD plate'
_diffrn_measured_fraction_theta_full 0.998
_diffrn_measured_fraction_theta_max 0.998
_diffrn_measurement_details
;
List of Runs (angles in degrees, time in seconds):

  # Type    Start    End  Width  t~exp~   \w     \q     \k     \f   Frames
#--------------------------------------------------------------------------
  1  \w   -110.00  70.00   0.50   10.00    --  -20.00  45.00   0.00  360
  2  \w   -110.00  70.00   0.50   10.00    --  -20.00  45.00  90.00  360
;
_diffrn_measurement_device 'abstract diffractometer'
_diffrn_measurement_device_type 'dtrek-CrysAlisPro-abstract goniometer imported rigaku-d*trek images'
_diffrn_measurement_method '\w scans'
_diffrn_orient_matrix_type 'CrysAlisPro convention (1999,Acta A55,543-557)'
_diffrn_orient_matrix_UB_11 0.0642547000
_diffrn_orient_matrix_UB_12 -0.0025760000
_diffrn_orient_matrix_UB_13 -0.0068597000
_diffrn_orient_matrix_UB_21 -0.0211622000
_diffrn_orient_matrix_UB_22 -0.0043002000
_diffrn_orient_matrix_UB_23 -0.0580938000
_diffrn_orient_matrix_UB_31 0.0022376000
_diffrn_orient_matrix_UB_32 0.0335662000
_diffrn_orient_matrix_UB_33 -0.0079312000
_diffrn_radiation_monochromator graphite
_diffrn_radiation_probe x-ray
_diffrn_radiation_type 'Mo K\a'
_diffrn_radiation_wavelength 0.71073
_diffrn_reflns_av_R_equivalents 0.0187
_diffrn_reflns_av_unetI/netI 0.0166
_diffrn_reflns_Laue_measured_fraction_full 0.998
_diffrn_reflns_Laue_measured_fraction_max 0.998
_diffrn_reflns_limit_h_max 13
_diffrn_reflns_limit_h_min -13
_diffrn_reflns_limit_k_max 25
_diffrn_reflns_limit_k_min -27
_diffrn_reflns_limit_l_max 12
_diffrn_reflns_limit_l_min -15
_diffrn_reflns_number 20637
_diffrn_reflns_point_group_measured_fraction_full 0.998
_diffrn_reflns_point_group_measured_fraction_max 0.998
_diffrn_reflns_theta_full 25.242
_diffrn_reflns_theta_max 27.499
_diffrn_reflns_theta_min 2.516
_diffrn_source 'fine-focus sealed X-ray tube'
_diffrn_source_type 'Enhance (Mo) X-ray Source'
_exptl_absorpt_coefficient_mu 0.862
_exptl_absorpt_correction_T_max 1.00000
_exptl_absorpt_correction_T_min 0.83910
_exptl_absorpt_correction_type multi-scan
_exptl_absorpt_process_details
;
CrysAlisPro 1.171.39.46 (Rigaku Oxford Diffraction, 2018)
Empirical absorption correction using spherical harmonics,
 implemented in SCALE3 ABSPACK scaling algorithm.
;
_exptl_crystal_colour black
_exptl_crystal_colour_primary black
_exptl_crystal_density_diffrn 1.355
_exptl_crystal_description hexagonal
_exptl_crystal_F_000 1133
_exptl_crystal_size_max 0.357
_exptl_crystal_size_mid 0.219
_exptl_crystal_size_min 0.07
_refine_diff_density_max 0.903
_refine_diff_density_min -0.719
_refine_diff_density_rms 0.076
_refine_ls_extinction_method none
_refine_ls_goodness_of_fit_ref 1.105
_refine_ls_hydrogen_treatment constr
_refine_ls_matrix_type full
_refine_ls_number_parameters 302
_refine_ls_number_reflns 6140
_refine_ls_number_restraints 1
_refine_ls_restrained_S_all 1.106
_refine_ls_R_factor_all 0.0567
_refine_ls_R_factor_gt 0.0479
_refine_ls_shift/su_max 0.001
_refine_ls_shift/su_mean 0.000
_refine_ls_structure_factor_coef Fsqd
_refine_ls_weighting_details 'w=1/[\s^2^(Fo^2^)+(0.0357P)^2^+6.4450P] where P=(Fo^2^+2Fc^2^)/3'
_refine_ls_weighting_scheme calc
_refine_ls_wR_factor_gt 0.1198
_refine_ls_wR_factor_ref 0.1246
_reflns_Friedel_coverage 0.000
_reflns_number_gt 5270
_reflns_number_total 6140
_reflns_threshold_expression 'I > 2\s(I)'
_cod_data_source_file d0cc03808c2.cif
_cod_data_source_block F-012-d_CCDC-2014818_R1
_cod_depositor_comments 'Adding full bibliography for 7127029--7127048.cif.'
_cod_database_code 7127048
_shelx_shelxl_version_number 2014/7
_chemical_oxdiff_formula 'C42 H56 Cl5.31 F0.69 Fe2 N2 O12'
_shelx_space_group_comment
;
The symmetry employed for this shelxl refinement is uniquely defined
by the following loop, which should always be used as a source of
symmetry information in preference to the above space-group names.
They are only intended as comments.
;
_shelx_estimated_absorpt_t_max 0.942
_shelx_estimated_absorpt_t_min 0.748
_reflns_odcompleteness_completeness 91.51
_reflns_odcompleteness_iscentric 1
_reflns_odcompleteness_theta 30.88
_olex2_refinement_description
;
1. Fixed Uiso
 At 1.2 times of:
  All C(H,H) groups
 At 1.5 times of:
  All C(H,H,H) groups
2. Restrained distances
 C8-F3
 1.33 with sigma of 0.02
3. Uiso/Uaniso restraints and constraints
Uanis(F2) = Uanis(Cl2)
Uanis(F1) = Uanis(Cl1)
Uanis(F3) = Uanis(Cl3)
4. Others
 Fixed Sof: Cl1(0.8875) Cl2(0.8875) Cl3(0.88) F2(0.1125) F1(0.1125) F3(0.12)
5.a Secondary CH2 refined with riding coordinates:
 C19(H19A,H19B), C14(H14A,H14B), C13(H13A,H13B), C20(H20A,H20B), C16(H16A,
 H16B), C10(H10A,H10B), C11(H11A,H11B), C17(H17A,H17B)
5.b Idealised Me refined as rotating group:
 C15(H15A,H15B,H15C), C21(H21A,H21B,H21C), C12(H12A,H12B,H12C), C18(H18A,H18B,
 H18C)
;
_olex2_submission_special_instructions 'No special instructions were received'
_oxdiff_exptl_absorpt_empirical_details
;
Empirical correction (ABSPACK) includes:
- Absorption correction using spherical harmonics
- Frame scaling
- Detector area scaling
;
_oxdiff_exptl_absorpt_empirical_full_max 1.379
_oxdiff_exptl_absorpt_empirical_full_min 0.804

loop_
_space_group_symop_operation_xyz
'x, y, z'
'-x+1/2, y+1/2, -z+1/2'
'-x, -y, -z'
'x-1/2, -y-1/2, z-1/2'

loop_
_atom_site_label
_atom_site_type_symbol
_atom_site_fract_x
_atom_site_fract_y
_atom_site_fract_z
_atom_site_U_iso_or_equiv
_atom_site_adp_type
_atom_site_occupancy
_atom_site_site_symmetry_order
_atom_site_calc_flag
_atom_site_refinement_flags_posn
_atom_site_refinement_flags_adp
_atom_site_refinement_flags_occupancy
_atom_site_disorder_assembly
_atom_site_disorder_group
Fe1 Fe 1.04348(4) 0.68773(2) 0.48013(3) 0.02407(11) Uani 1 1 d . . . . .
Cl1 Cl 0.93394(10) 0.67300(5) 0.06431(8) 0.0299(2) Uani 0.8875 1 d . . P A 2
Cl2 Cl 0.66255(12) 0.82994(7) 0.39558(9) 0.0329(2) Uani 0.8875 1 d . . P B 2
Cl3 Cl 1.29931(8) 0.48081(5) 0.51440(9) 0.0343(2) Uani 0.88 1 d . . P C 2
O3 O 0.69654(19) 0.75609(10) 0.00934(15) 0.0255(4) Uani 1 1 d . . . . .
O4 O 0.57874(18) 0.81393(10) 0.14641(16) 0.0259(4) Uani 1 1 d . . . . .
O6 O 1.14554(19) 0.60297(10) 0.48123(17) 0.0283(4) Uani 1 1 d . . . . .
O5 O 1.09788(19) 0.38156(10) 0.51950(17) 0.0276(4) Uani 1 1 d . . . . .
O2 O 1.01470(19) 0.68686(10) 0.31400(16) 0.0257(4) Uani 1 1 d . . . . .
O1 O 0.90366(19) 0.75151(10) 0.44972(15) 0.0256(4) Uani 1 1 d . . . . .
N1 N 0.3931(2) 0.64023(13) 0.2506(2) 0.0317(6) Uani 1 1 d . . . . .
C5 C 0.6841(3) 0.78615(13) 0.1910(2) 0.0225(5) Uani 1 1 d . . . . .
C4 C 0.7496(3) 0.75114(13) 0.1135(2) 0.0231(5) Uani 1 1 d . . . . .
C1 C 0.8482(3) 0.75330(13) 0.3458(2) 0.0223(5) Uani 1 1 d . . . . .
C6 C 0.7369(3) 0.78689(14) 0.3047(2) 0.0240(5) Uani 1 1 d . . . . .
C7 C 1.0593(3) 0.43831(14) 0.5111(2) 0.0255(6) Uani 1 1 d . . . . .
C2 C 0.9120(3) 0.71640(13) 0.2687(2) 0.0230(5) Uani 1 1 d . . . . .
C3 C 0.8590(3) 0.71629(14) 0.1549(2) 0.0244(6) Uani 1 1 d . . . . .
C9 C 1.0844(3) 0.55255(14) 0.4921(2) 0.0255(6) Uani 1 1 d . . . . .
C8 C 1.1361(3) 0.49156(14) 0.5055(2) 0.0269(6) Uani 1 1 d D . . . .
C19 C 0.3927(3) 0.71151(16) 0.2240(3) 0.0335(7) Uani 1 1 d . . . . .
H19A H 0.4756 0.7298 0.2610 0.040 Uiso 1 1 calc R U . . .
H19B H 0.3867 0.7165 0.1427 0.040 Uiso 1 1 calc R U . . .
C14 C 0.5014(3) 0.66466(18) 0.4545(3) 0.0411(8) Uani 1 1 d . . . . .
H14A H 0.4862 0.7113 0.4473 0.049 Uiso 1 1 calc R U . . .
H14B H 0.5867 0.6554 0.4382 0.049 Uiso 1 1 calc R U . . .
C13 C 0.3995(3) 0.62879(17) 0.3739(3) 0.0352(7) Uani 1 1 d . . . . .
H13A H 0.4126 0.5824 0.3882 0.042 Uiso 1 1 calc R U . . .
H13B H 0.3155 0.6400 0.3913 0.042 Uiso 1 1 calc R U . . .
C20 C 0.2867(3) 0.75048(17) 0.2583(3) 0.0360(7) Uani 1 1 d . . . . .
H20A H 0.2854 0.7428 0.3378 0.043 Uiso 1 1 calc R U . . .
H20B H 0.2032 0.7372 0.2139 0.043 Uiso 1 1 calc R U . . .
C15 C 0.4948(4) 0.6426(2) 0.5729(3) 0.0485(9) Uani 1 1 d . . . . .
H15A H 0.4060 0.6440 0.5831 0.073 Uiso 1 1 calc R U . . .
H15B H 0.5469 0.6710 0.6270 0.073 Uiso 1 1 calc R U . . .
H15C H 0.5271 0.5987 0.5841 0.073 Uiso 1 1 calc R U . . .
C21 C 0.3084(3) 0.82151(17) 0.2394(3) 0.0426(8) Uani 1 1 d . . . . .
H21A H 0.3044 0.8293 0.1599 0.064 Uiso 1 1 calc R U . . .
H21B H 0.3925 0.8341 0.2812 0.064 Uiso 1 1 calc R U . . .
H21C H 0.2423 0.8467 0.2651 0.064 Uiso 1 1 calc R U . . .
C16 C 0.5099(3) 0.60995(17) 0.2177(3) 0.0408(8) Uani 1 1 d . . . . .
H16A H 0.5863 0.6332 0.2566 0.049 Uiso 1 1 calc R U . . .
H16B H 0.5167 0.5653 0.2454 0.049 Uiso 1 1 calc R U . . .
C10 C 0.2693(3) 0.61078(17) 0.1877(3) 0.0395(8) Uani 1 1 d . . . . .
H10A H 0.1972 0.6299 0.2163 0.047 Uiso 1 1 calc R U . . .
H10B H 0.2591 0.6227 0.1082 0.047 Uiso 1 1 calc R U . . .
C11 C 0.2601(4) 0.53826(19) 0.1955(3) 0.0492(9) Uani 1 1 d . . . . .
H11A H 0.2660 0.5253 0.2741 0.059 Uiso 1 1 calc R U . . .
H11B H 0.3313 0.5180 0.1672 0.059 Uiso 1 1 calc R U . . .
C17 C 0.5132(5) 0.6087(2) 0.0946(4) 0.0570(11) Uani 1 1 d . . . . .
H17A H 0.5134 0.6531 0.0661 0.068 Uiso 1 1 calc R U . . .
H17B H 0.4362 0.5868 0.0535 0.068 Uiso 1 1 calc R U . . .
C12 C 0.1330(5) 0.5164(2) 0.1265(5) 0.0848(18) Uani 1 1 d . . . . .
H12A H 0.1264 0.5307 0.0494 0.127 Uiso 1 1 calc R U . . .
H12B H 0.0629 0.5348 0.1574 0.127 Uiso 1 1 calc R U . . .
H12C H 0.1280 0.4696 0.1284 0.127 Uiso 1 1 calc R U . . .
C18 C 0.6322(5) 0.5739(2) 0.0758(5) 0.0728(15) Uani 1 1 d . . . . .
H18A H 0.6391 0.5775 -0.0026 0.109 Uiso 1 1 calc R U . . .
H18B H 0.6265 0.5286 0.0953 0.109 Uiso 1 1 calc R U . . .
H18C H 0.7077 0.5930 0.1227 0.109 Uiso 1 1 calc R U . . .
F2 F 0.676(3) 0.8204(15) 0.376(2) 0.0329(2) Uani 0.1125 1 d . . P B -2
F1 F 0.921(2) 0.6903(11) 0.076(2) 0.0299(2) Uani 0.1125 1 d . . P A -2
F3 F 1.2599(14) 0.4844(11) 0.4942(19) 0.0343(2) Uani 0.12 1 d D . P C -2

loop_
_atom_site_aniso_label
_atom_site_aniso_U_11
_atom_site_aniso_U_22
_atom_site_aniso_U_33
_atom_site_aniso_U_23
_atom_site_aniso_U_13
_atom_site_aniso_U_12
Fe1 0.0246(2) 0.0278(2) 0.01800(19) 0.00046(15) -0.00039(15) -0.00027(16)
Cl1 0.0322(4) 0.0376(6) 0.0199(4) -0.0029(4) 0.0052(3) 0.0105(4)
Cl2 0.0286(5) 0.0505(6) 0.0189(5) -0.0099(4) 0.0027(3) 0.0087(4)
Cl3 0.0210(4) 0.0331(4) 0.0486(6) 0.0102(4) 0.0062(4) 0.0043(4)
O3 0.0284(10) 0.0329(11) 0.0145(9) -0.0007(8) 0.0022(7) 0.0026(8)
O4 0.0230(10) 0.0350(11) 0.0184(9) -0.0022(8) 0.0005(7) 0.0029(8)
O6 0.0254(10) 0.0293(11) 0.0296(10) 0.0033(8) 0.0034(8) 0.0000(8)
O5 0.0252(10) 0.0265(10) 0.0295(10) 0.0005(8) 0.0015(8) 0.0014(8)
O2 0.0261(10) 0.0289(10) 0.0207(9) -0.0004(8) 0.0013(8) 0.0029(8)
O1 0.0273(10) 0.0306(11) 0.0166(9) -0.0019(8) -0.0018(7) 0.0015(8)
N1 0.0318(13) 0.0345(14) 0.0292(13) 0.0034(11) 0.0065(10) -0.0011(11)
C5 0.0215(13) 0.0257(13) 0.0194(12) -0.0003(10) 0.0017(10) -0.0014(10)
C4 0.0245(13) 0.0264(14) 0.0173(12) -0.0007(10) 0.0011(10) -0.0035(11)
C1 0.0245(13) 0.0237(13) 0.0180(12) -0.0003(10) 0.0020(10) -0.0027(10)
C6 0.0256(13) 0.0297(14) 0.0163(12) -0.0039(10) 0.0028(10) -0.0003(11)
C7 0.0254(14) 0.0306(15) 0.0199(13) 0.0004(11) 0.0028(10) 0.0011(11)
C2 0.0249(13) 0.0235(13) 0.0201(12) 0.0001(10) 0.0028(10) -0.0028(11)
C3 0.0265(14) 0.0274(14) 0.0196(13) -0.0024(10) 0.0054(10) 0.0007(11)
C9 0.0246(13) 0.0317(15) 0.0191(12) 0.0021(11) 0.0016(10) -0.0002(11)
C8 0.0217(13) 0.0313(15) 0.0275(14) 0.0037(11) 0.0039(11) 0.0013(11)
C19 0.0357(17) 0.0357(17) 0.0312(15) 0.0046(13) 0.0115(13) -0.0008(13)
C14 0.0404(18) 0.0407(19) 0.0385(18) -0.0016(15) -0.0020(15) 0.0020(15)
C13 0.0370(17) 0.0404(18) 0.0269(15) 0.0047(13) 0.0031(13) -0.0006(14)
C20 0.0324(16) 0.0445(19) 0.0324(16) 0.0024(14) 0.0096(13) 0.0022(14)
C15 0.050(2) 0.054(2) 0.0361(19) -0.0046(16) -0.0066(16) 0.0093(18)
C21 0.0330(17) 0.043(2) 0.051(2) -0.0015(16) 0.0082(15) 0.0056(15)
C16 0.0415(19) 0.0370(18) 0.047(2) 0.0050(15) 0.0162(16) 0.0052(15)
C10 0.0389(18) 0.0442(19) 0.0324(17) 0.0022(14) -0.0003(14) -0.0047(15)
C11 0.052(2) 0.043(2) 0.047(2) 0.0010(17) -0.0055(17) -0.0091(17)
C17 0.081(3) 0.044(2) 0.055(2) 0.0046(18) 0.035(2) 0.012(2)
C12 0.074(3) 0.053(3) 0.108(4) 0.000(3) -0.033(3) -0.017(2)
C18 0.088(4) 0.056(3) 0.091(4) -0.007(3) 0.058(3) 0.005(3)
F2 0.0286(5) 0.0505(6) 0.0189(5) -0.0099(4) 0.0027(3) 0.0087(4)
F1 0.0322(4) 0.0376(6) 0.0199(4) -0.0029(4) 0.0052(3) 0.0105(4)
F3 0.0210(4) 0.0331(4) 0.0486(6) 0.0102(4) 0.0062(4) 0.0043(4)

loop_
_atom_type_symbol
_atom_type_description
_atom_type_scat_dispersion_real
_atom_type_scat_dispersion_imag
_atom_type_scat_source
C C 0.0033 0.0016 'International Tables Vol C Tables 4.2.6.8 and 6.1.1.4'
H H 0.0000 0.0000 'International Tables Vol C Tables 4.2.6.8 and 6.1.1.4'
Cl Cl 0.1484 0.1585 'International Tables Vol C Tables 4.2.6.8 and 6.1.1.4'
F F 0.0171 0.0103 'International Tables Vol C Tables 4.2.6.8 and 6.1.1.4'
Fe Fe 0.3463 0.8444 'International Tables Vol C Tables 4.2.6.8 and 6.1.1.4'
N N 0.0061 0.0033 'International Tables Vol C Tables 4.2.6.8 and 6.1.1.4'
O O 0.0106 0.0060 'International Tables Vol C Tables 4.2.6.8 and 6.1.1.4'

loop_
_geom_angle_atom_site_label_1
_geom_angle_atom_site_label_2
_geom_angle_atom_site_label_3
_geom_angle
_geom_angle_site_symmetry_1
_geom_angle_site_symmetry_3
_geom_angle_publ_flag
O3 Fe1 O4 80.79(8) 4_676 4_676 ?
O3 Fe1 O6 95.17(8) 4_676 . ?
O3 Fe1 O5 167.62(8) 4_676 3_766 ?
O3 Fe1 O2 98.53(8) 4_676 . ?
O4 Fe1 O6 89.02(8) 4_676 . ?
O4 Fe1 O5 88.87(8) 4_676 3_766 ?
O6 Fe1 O5 77.76(8) . 3_766 ?
O2 Fe1 O4 177.51(9) . 4_676 ?
O2 Fe1 O6 88.65(8) . . ?
O2 Fe1 O5 91.51(8) . 3_766 ?
O1 Fe1 O3 101.55(9) . 4_676 ?
O1 Fe1 O4 100.97(8) . 4_676 ?
O1 Fe1 O6 161.66(8) . . ?
O1 Fe1 O5 87.02(8) . 3_766 ?
O1 Fe1 O2 81.51(8) . . ?
C4 O3 Fe1 114.37(17) . 4_575 ?
C5 O4 Fe1 113.67(17) . 4_575 ?
C9 O6 Fe1 115.56(18) . . ?
C7 O5 Fe1 115.41(18) . 3_766 ?
C2 O2 Fe1 112.68(17) . . ?
C1 O1 Fe1 112.90(17) . . ?
C19 N1 C10 108.7(2) . . ?
C13 N1 C19 111.4(2) . . ?
C13 N1 C16 108.4(2) . . ?
C13 N1 C10 107.9(2) . . ?
C16 N1 C19 108.5(2) . . ?
C16 N1 C10 111.9(3) . . ?
O4 C5 C4 115.7(2) . . ?
O4 C5 C6 124.6(3) . . ?
C6 C5 C4 119.7(2) . . ?
O3 C4 C5 114.9(2) . . ?
O3 C4 C3 125.4(3) . . ?
C3 C4 C5 119.7(2) . . ?
O1 C1 C6 124.6(3) . . ?
O1 C1 C2 115.5(2) . . ?
C6 C1 C2 119.9(2) . . ?
C5 C6 Cl2 119.8(2) . . ?
C1 C6 Cl2 119.7(2) . . ?
C1 C6 C5 120.6(3) . . ?
F2 C6 Cl2 1.0(14) . . ?
F2 C6 C5 119.3(13) . . ?
F2 C6 C1 120.1(13) . . ?
O5 C7 C9 115.5(3) . 3_766 ?
O5 C7 C8 125.0(3) . . ?
C8 C7 C9 119.6(3) . 3_766 ?
O2 C2 C1 115.6(2) . . ?
O2 C2 C3 125.2(3) . . ?
C3 C2 C1 119.2(2) . . ?
C4 C3 Cl1 119.9(2) . . ?
C4 C3 C2 120.9(3) . . ?
C2 C3 Cl1 119.2(2) . . ?
F1 C3 Cl1 8.2(11) . . ?
F1 C3 C4 115.8(10) . . ?
F1 C3 C2 122.6(11) . . ?
O6 C9 C7 115.3(3) . 3_766 ?
O6 C9 C8 125.4(3) . . ?
C8 C9 C7 119.3(3) . 3_766 ?
C7 C8 Cl3 119.1(2) . . ?
C9 C8 Cl3 119.8(2) . . ?
C9 C8 C7 121.0(3) . . ?
F3 C8 Cl3 9.3(10) . . ?
F3 C8 C7 120.7(10) . . ?
F3 C8 C9 117.4(10) . . ?
N1 C19 H19A 108.3 . . ?
N1 C19 H19B 108.3 . . ?
H19A C19 H19B 107.4 . . ?
C20 C19 N1 115.8(3) . . ?
C20 C19 H19A 108.3 . . ?
C20 C19 H19B 108.3 . . ?
H14A C14 H14B 108.4 . . ?
C13 C14 H14A 110.1 . . ?
C13 C14 H14B 110.1 . . ?
C13 C14 C15 108.0(3) . . ?
C15 C14 H14A 110.1 . . ?
C15 C14 H14B 110.1 . . ?
N1 C13 C14 117.3(3) . . ?
N1 C13 H13A 108.0 . . ?
N1 C13 H13B 108.0 . . ?
C14 C13 H13A 108.0 . . ?
C14 C13 H13B 108.0 . . ?
H13A C13 H13B 107.2 . . ?
C19 C20 H20A 109.7 . . ?
C19 C20 H20B 109.7 . . ?
C19 C20 C21 109.6(3) . . ?
H20A C20 H20B 108.2 . . ?
C21 C20 H20A 109.7 . . ?
C21 C20 H20B 109.7 . . ?
C14 C15 H15A 109.5 . . ?
C14 C15 H15B 109.5 . . ?
C14 C15 H15C 109.5 . . ?
H15A C15 H15B 109.5 . . ?
H15A C15 H15C 109.5 . . ?
H15B C15 H15C 109.5 . . ?
C20 C21 H21A 109.5 . . ?
C20 C21 H21B 109.5 . . ?
C20 C21 H21C 109.5 . . ?
H21A C21 H21B 109.5 . . ?
H21A C21 H21C 109.5 . . ?
H21B C21 H21C 109.5 . . ?
N1 C16 H16A 108.1 . . ?
N1 C16 H16B 108.1 . . ?
H16A C16 H16B 107.3 . . ?
C17 C16 N1 116.6(3) . . ?
C17 C16 H16A 108.1 . . ?
C17 C16 H16B 108.1 . . ?
N1 C10 H10A 108.4 . . ?
N1 C10 H10B 108.4 . . ?
H10A C10 H10B 107.5 . . ?
C11 C10 N1 115.5(3) . . ?
C11 C10 H10A 108.4 . . ?
C11 C10 H10B 108.4 . . ?
C10 C11 H11A 109.9 . . ?
C10 C11 H11B 109.9 . . ?
C10 C11 C12 109.0(3) . . ?
H11A C11 H11B 108.3 . . ?
C12 C11 H11A 109.9 . . ?
C12 C11 H11B 109.9 . . ?
C16 C17 H17A 109.7 . . ?
C16 C17 H17B 109.7 . . ?
C16 C17 C18 109.8(4) . . ?
H17A C17 H17B 108.2 . . ?
C18 C17 H17A 109.7 . . ?
C18 C17 H17B 109.7 . . ?
C11 C12 H12A 109.5 . . ?
C11 C12 H12B 109.5 . . ?
C11 C12 H12C 109.5 . . ?
H12A C12 H12B 109.5 . . ?
H12A C12 H12C 109.5 . . ?
H12B C12 H12C 109.5 . . ?
C17 C18 H18A 109.5 . . ?
C17 C18 H18B 109.5 . . ?
C17 C18 H18C 109.5 . . ?
H18A C18 H18B 109.5 . . ?
H18A C18 H18C 109.5 . . ?
H18B C18 H18C 109.5 . . ?

loop_
_geom_bond_atom_site_label_1
_geom_bond_atom_site_label_2
_geom_bond_distance
_geom_bond_site_symmetry_2
_geom_bond_publ_flag
Fe1 O3 1.988(2) 4_676 ?
Fe1 O4 1.9983(19) 4_676 ?
Fe1 O6 2.078(2) . ?
Fe1 O5 2.093(2) 3_766 ?
Fe1 O2 1.998(2) . ?
Fe1 O1 1.983(2) . ?
Cl1 C3 1.741(3) . ?
Cl2 C6 1.737(3) . ?
Cl3 C8 1.740(3) . ?
O3 Fe1 1.988(2) 4_575 ?
O3 C4 1.296(3) . ?
O4 Fe1 1.9983(19) 4_575 ?
O4 C5 1.290(3) . ?
O6 C9 1.260(4) . ?
O5 Fe1 2.093(2) 3_766 ?
O5 C7 1.253(4) . ?
O2 C2 1.288(3) . ?
O1 C1 1.296(3) . ?
N1 C19 1.525(4) . ?
N1 C13 1.516(4) . ?
N1 C16 1.521(4) . ?
N1 C10 1.525(4) . ?
C5 C4 1.477(4) . ?
C5 C6 1.398(4) . ?
C4 C3 1.387(4) . ?
C1 C6 1.388(4) . ?
C1 C2 1.483(4) . ?
C6 F2 1.38(2) . ?
C7 C9 1.540(4) 3_766 ?
C7 C8 1.392(4) . ?
C2 C3 1.399(4) . ?
C3 F1 1.38(2) . ?
C9 C7 1.540(4) 3_766 ?
C9 C8 1.386(4) . ?
C8 F3 1.364(14) . ?
C19 H19A 0.9900 . ?
C19 H19B 0.9900 . ?
C19 C20 1.519(4) . ?
C14 H14A 0.9900 . ?
C14 H14B 0.9900 . ?
C14 C13 1.519(5) . ?
C14 C15 1.535(5) . ?
C13 H13A 0.9900 . ?
C13 H13B 0.9900 . ?
C20 H20A 0.9900 . ?
C20 H20B 0.9900 . ?
C20 C21 1.527(5) . ?
C15 H15A 0.9800 . ?
C15 H15B 0.9800 . ?
C15 H15C 0.9800 . ?
C21 H21A 0.9800 . ?
C21 H21B 0.9800 . ?
C21 H21C 0.9800 . ?
C16 H16A 0.9900 . ?
C16 H16B 0.9900 . ?
C16 C17 1.515(5) . ?
C10 H10A 0.9900 . ?
C10 H10B 0.9900 . ?
C10 C11 1.523(5) . ?
C11 H11A 0.9900 . ?
C11 H11B 0.9900 . ?
C11 C12 1.524(6) . ?
C17 H17A 0.9900 . ?
C17 H17B 0.9900 . ?
C17 C18 1.521(6) . ?
C12 H12A 0.9800 . ?
C12 H12B 0.9800 . ?
C12 H12C 0.9800 . ?
C18 H18A 0.9800 . ?
C18 H18B 0.9800 . ?
C18 H18C 0.9800 . ?

loop_
_geom_torsion_atom_site_label_1
_geom_torsion_atom_site_label_2
_geom_torsion_atom_site_label_3
_geom_torsion_atom_site_label_4
_geom_torsion
_geom_torsion_site_symmetry_1
_geom_torsion_site_symmetry_2
_geom_torsion_site_symmetry_3
_geom_torsion_site_symmetry_4
_geom_torsion_publ_flag
Fe1 O3 C4 C5 2.1(3) 4_575 . . . ?
Fe1 O3 C4 C3 -178.2(2) 4_575 . . . ?
Fe1 O4 C5 C4 -7.9(3) 4_575 . . . ?
Fe1 O4 C5 C6 172.7(2) 4_575 . . . ?
Fe1 O6 C9 C7 6.8(3) . . . 3_766 ?
Fe1 O6 C9 C8 -173.5(2) . . . . ?
Fe1 O5 C7 C9 2.7(3) 3_766 . . 3_766 ?
Fe1 O5 C7 C8 -177.8(2) 3_766 . . . ?
Fe1 O2 C2 C1 9.4(3) . . . . ?
Fe1 O2 C2 C3 -171.1(2) . . . . ?
Fe1 O1 C1 C6 170.6(2) . . . . ?
Fe1 O1 C1 C2 -9.7(3) . . . . ?
O3 C4 C3 Cl1 -1.6(4) . . . . ?
O3 C4 C3 C2 177.1(3) . . . . ?
O3 C4 C3 F1 6.5(13) . . . . ?
O4 C5 C4 O3 4.0(4) . . . . ?
O4 C5 C4 C3 -175.7(3) . . . . ?
O4 C5 C6 Cl2 -2.5(4) . . . . ?
O4 C5 C6 C1 177.3(3) . . . . ?
O4 C5 C6 F2 -1.6(17) . . . . ?
O6 C9 C8 Cl3 2.8(4) . . . . ?
O6 C9 C8 C7 -176.7(3) . . . . ?
O6 C9 C8 F3 -7.5(12) . . . . ?
O5 C7 C8 Cl3 -1.9(4) . . . . ?
O5 C7 C8 C9 177.5(3) . . . . ?
O5 C7 C8 F3 8.7(12) . . . . ?
O2 C2 C3 Cl1 0.5(4) . . . . ?
O2 C2 C3 C4 -178.2(3) . . . . ?
O2 C2 C3 F1 -8.2(14) . . . . ?
O1 C1 C6 Cl2 -0.4(4) . . . . ?
O1 C1 C6 C5 179.8(3) . . . . ?
O1 C1 C6 F2 -1.4(17) . . . . ?
O1 C1 C2 O2 0.1(4) . . . . ?
O1 C1 C2 C3 -179.4(2) . . . . ?
N1 C19 C20 C21 173.1(3) . . . . ?
N1 C16 C17 C18 -177.0(3) . . . . ?
N1 C10 C11 C12 -178.7(4) . . . . ?
C5 C4 C3 Cl1 178.1(2) . . . . ?
C5 C4 C3 C2 -3.3(4) . . . . ?
C5 C4 C3 F1 -173.9(12) . . . . ?
C4 C5 C6 Cl2 178.1(2) . . . . ?
C4 C5 C6 C1 -2.1(4) . . . . ?
C4 C5 C6 F2 179.1(16) . . . . ?
C1 C2 C3 Cl1 180.0(2) . . . . ?
C1 C2 C3 C4 1.3(4) . . . . ?
C1 C2 C3 F1 171.3(13) . . . . ?
C6 C5 C4 O3 -176.6(3) . . . . ?
C6 C5 C4 C3 3.7(4) . . . . ?
C6 C1 C2 O2 179.9(3) . . . . ?
C6 C1 C2 C3 0.3(4) . . . . ?
C7 C9 C8 Cl3 -177.6(2) 3_766 . . . ?
C7 C9 C8 C7 2.9(5) 3_766 . . . ?
C7 C9 C8 F3 172.1(11) 3_766 . . . ?
C2 C1 C6 Cl2 179.9(2) . . . . ?
C2 C1 C6 C5 0.1(4) . . . . ?
C2 C1 C6 F2 178.9(16) . . . . ?
C9 C7 C8 Cl3 177.6(2) 3_766 . . . ?
C9 C7 C8 C9 -2.9(5) 3_766 . . . ?
C9 C7 C8 F3 -171.8(11) 3_766 . . . ?
C19 N1 C13 C14 -49.4(4) . . . . ?
C19 N1 C16 C17 -66.4(4) . . . . ?
C19 N1 C10 C11 173.9(3) . . . . ?
C13 N1 C19 C20 -57.0(4) . . . . ?
C13 N1 C16 C17 172.5(3) . . . . ?
C13 N1 C10 C11 -65.2(4) . . . . ?
C15 C14 C13 N1 -176.7(3) . . . . ?
C16 N1 C19 C20 -176.3(3) . . . . ?
C16 N1 C13 C14 70.0(4) . . . . ?
C16 N1 C10 C11 54.1(4) . . . . ?
C10 N1 C19 C20 61.8(3) . . . . ?
C10 N1 C13 C14 -168.6(3) . . . . ?
C10 N1 C16 C17 53.6(4) . . . . ?
